data_4081228
loop_
_publ_author_name
'Stueger, Harald'
'Hasken, Bernd'
'Gross, Uwe'
'Fischer, Roland'
'Torvisco Gomez, Ana'

_publ_section_title
;
 Synthesis and Properties of Bridgehead-Functionalized
 Permethylbicyclo[2.2.2]octasilanes.
;
_journal_issue 16
_journal_name_full Organometallics
_journal_page_first 4490
_journal_page_last 4500
_journal_paper_doi 10.1021/om400184y
_journal_volume 32
_journal_year 2013
_chemical_formula_sum 'C28 H58 Si10'
_chemical_formula_weight 675.64
_chemical_name_systematic
; 
Synthesis of 1,4-Bis(dimethylphenylsilyl)dodecamethylbicyclo[2.2.2]octasilane
;
_space_group_IT_number 2
_symmetry_cell_setting triclinic
_symmetry_space_group_name_Hall '-P 1'
_symmetry_space_group_name_H-M 'P -1'
_atom_sites_solution_hydrogens geom
_atom_sites_solution_primary direct
_atom_sites_solution_secondary difmap
_audit_creation_method SHELXL-97
_cell_angle_alpha 71.78(2)
_cell_angle_beta 85.55(2)
_cell_angle_gamma 80.98(2)
_cell_formula_units_Z 2
_cell_length_a 9.653(4)
_cell_length_b 13.811(4)
_cell_length_c 16.329(4)
_cell_measurement_reflns_used 9353
_cell_measurement_temperature 100(2)
_cell_measurement_theta_max 34.91
_cell_measurement_theta_min 2.82
_cell_volume 2041.3(12)
_computing_cell_refinement 'Bruker SAINT'
_computing_data_collection 'Bruker APEX2'
_computing_data_reduction 'Bruker SAINT'
_computing_molecular_graphics 'Bruker SHELXTL'
_computing_publication_material 'Bruker SHELXTL'
_computing_structure_refinement 'SHELXL-97 (Sheldrick, 2008)'
_computing_structure_solution 'SHELXS-97 (Sheldrick, 2008)'
_diffrn_ambient_temperature 293(2)
_diffrn_measured_fraction_theta_full 1.000
_diffrn_measured_fraction_theta_max 1.000
_diffrn_measurement_device_type 'Bruker APEX-II CCD'
_diffrn_measurement_method '\f and \w scans'
_diffrn_radiation_monochromator graphite
_diffrn_radiation_source 'fine-focus sealed tube'
_diffrn_radiation_type MoK\a
_diffrn_radiation_wavelength 0.71073
_diffrn_reflns_av_R_equivalents 0.0768
_diffrn_reflns_av_sigmaI/netI 0.0227
_diffrn_reflns_limit_h_max 12
_diffrn_reflns_limit_h_min -12
_diffrn_reflns_limit_k_max 18
_diffrn_reflns_limit_k_min -18
_diffrn_reflns_limit_l_max 21
_diffrn_reflns_limit_l_min -21
_diffrn_reflns_number 142299
_diffrn_reflns_theta_full 28.00
_diffrn_reflns_theta_max 28.00
_diffrn_reflns_theta_min 1.31
_exptl_absorpt_coefficient_mu 0.339
_exptl_absorpt_correction_T_max 0.9292
_exptl_absorpt_correction_T_min 0.8993
_exptl_absorpt_correction_type empirical
_exptl_absorpt_process_details SADABS
_exptl_crystal_colour colorless
_exptl_crystal_density_diffrn 1.099
_exptl_crystal_density_method 'not measured'
_exptl_crystal_description Block
_exptl_crystal_F_000 732
_exptl_crystal_size_max 0.32
_exptl_crystal_size_mid 0.28
_exptl_crystal_size_min 0.22
_refine_diff_density_max 0.397
_refine_diff_density_min -0.324
_refine_diff_density_rms 0.074
_refine_ls_extinction_method none
_refine_ls_goodness_of_fit_ref 1.097
_refine_ls_hydrogen_treatment constr
_refine_ls_matrix_type full
_refine_ls_number_parameters 359
_refine_ls_number_reflns 9858
_refine_ls_number_restraints 0
_refine_ls_restrained_S_all 1.097
_refine_ls_R_factor_all 0.0329
_refine_ls_R_factor_gt 0.0269
_refine_ls_shift/su_max 0.001
_refine_ls_shift/su_mean 0.000
_refine_ls_structure_factor_coef Fsqd
_refine_ls_weighting_details 'calc w=1/[\s^2^(Fo^2^)+(0.0284P)^2^+0.8962P] where P=(Fo^2^+2Fc^2^)/3'
_refine_ls_weighting_scheme calc
_refine_ls_wR_factor_gt 0.0663
_refine_ls_wR_factor_ref 0.0706
_reflns_number_gt 8667
_reflns_number_total 9858
_reflns_threshold_expression >2sigma(I)
_cod_data_source_file om400184y_si_001.cif
_cod_data_source_block rf408a_0m
_cod_depositor_comments
;
The following automatic conversions were performed:

'_symmetry_cell_setting' value 'Triclinic' changed to 'triclinic'
according to /home/saulius/struct/CIF-dictionaries/cif_core.dic
dictionary named 'cif_core.dic' version 2.4.2 from 2011-04-26.

Automatic conversion script
Id: cif_fix_values 1891 2012-01-12 08:04:46Z andrius 
;
_cod_original_cell_volume 2041.3(11)
_cod_original_sg_symbol_H-M P-1
_cod_database_code 4081228

loop_
_symmetry_equiv_pos_as_xyz
'x, y, z'
'-x, -y, -z'

loop_
_atom_site_label
_atom_site_type_symbol
_atom_site_fract_x
_atom_site_fract_y
_atom_site_fract_z
_atom_site_U_iso_or_equiv
_atom_site_adp_type
_atom_site_occupancy
_atom_site_symmetry_multiplicity
_atom_site_calc_flag
_atom_site_refinement_flags
Si1 Si 0.23870(4) 0.01062(3) 0.27538(2) 0.01530(7) Uani 1 1 d .
Si2 Si 0.23200(3) 0.18265(2) 0.27325(2) 0.01184(7) Uani 1 1 d .
Si3 Si 0.32742(3) 0.19117(3) 0.39824(2) 0.01315(7) Uani 1 1 d .
Si4 Si 0.34772(3) 0.36279(3) 0.38689(2) 0.01342(7) Uani 1 1 d .
Si5 Si 0.21108(3) 0.47462(2) 0.27350(2) 0.01203(7) Uani 1 1 d .
Si6 Si 0.31091(3) 0.45315(3) 0.14336(2) 0.01330(7) Uani 1 1 d .
Si7 Si 0.35685(3) 0.27665(3) 0.15328(2) 0.01350(7) Uani 1 1 d .
Si8 Si -0.00110(3) 0.26400(3) 0.26736(2) 0.01299(7) Uani 1 1 d .
Si9 Si -0.01267(3) 0.42288(3) 0.29500(2) 0.01344(7) Uani 1 1 d .
Si10 Si 0.20490(4) 0.64631(3) 0.27152(2) 0.01638(7) Uani 1 1 d .
C1 C 0.41760(14) -0.03861(10) 0.23749(8) 0.0190(3) Uani 1 1 d .
C2 C 0.53025(16) -0.07820(13) 0.29274(10) 0.0315(3) Uani 1 1 d .
H2 H 0.5160 -0.0833 0.3508 0.038 Uiso 1 1 calc R
C3 C 0.66315(18) -0.11023(16) 0.26317(12) 0.0452(5) Uani 1 1 d .
H3 H 0.7366 -0.1352 0.3012 0.054 Uiso 1 1 calc R
C4 C 0.68627(18) -0.10504(14) 0.17757(12) 0.0400(4) Uani 1 1 d .
H4 H 0.7752 -0.1261 0.1576 0.048 Uiso 1 1 calc R
C5 C 0.57672(17) -0.06846(12) 0.12185(10) 0.0309(3) Uani 1 1 d .
H5 H 0.5913 -0.0658 0.0643 0.037 Uiso 1 1 calc R
C6 C 0.44442(15) -0.03541(10) 0.15146(9) 0.0235(3) Uani 1 1 d .
H6 H 0.3717 -0.0105 0.1129 0.028 Uiso 1 1 calc R
C7 C 0.10493(15) 0.00235(11) 0.20123(9) 0.0242(3) Uani 1 1 d .
H7A H 0.0124 0.0180 0.2241 0.036 Uiso 1 1 calc R
H7B H 0.1169 -0.0660 0.1964 0.036 Uiso 1 1 calc R
H7C H 0.1171 0.0508 0.1453 0.036 Uiso 1 1 calc R
C8 C 0.20119(15) -0.07384(10) 0.38729(9) 0.0237(3) Uani 1 1 d .
H8A H 0.2072 -0.1438 0.3871 0.036 Uiso 1 1 calc R
H8B H 0.1085 -0.0514 0.4062 0.036 Uiso 1 1 calc R
H8C H 0.2686 -0.0695 0.4258 0.036 Uiso 1 1 calc R
C9 C 0.50992(13) 0.11667(10) 0.41263(9) 0.0213(3) Uani 1 1 d .
H9A H 0.5048 0.0448 0.4240 0.032 Uiso 1 1 calc R
H9B H 0.5521 0.1266 0.4602 0.032 Uiso 1 1 calc R
H9C H 0.5657 0.1407 0.3610 0.032 Uiso 1 1 calc R
C10 C 0.21601(14) 0.13565(11) 0.49727(8) 0.0211(3) Uani 1 1 d .
H10A H 0.2590 0.1380 0.5476 0.032 Uiso 1 1 calc R
H10B H 0.2083 0.0655 0.5024 0.032 Uiso 1 1 calc R
H10C H 0.1242 0.1752 0.4921 0.032 Uiso 1 1 calc R
C11 C 0.53930(13) 0.37890(10) 0.36622(9) 0.0226(3) Uani 1 1 d .
H11A H 0.5929 0.3326 0.4135 0.034 Uiso 1 1 calc R
H11B H 0.5506 0.4485 0.3608 0.034 Uiso 1 1 calc R
H11C H 0.5718 0.3638 0.3139 0.034 Uiso 1 1 calc R
C12 C 0.29707(15) 0.38714(11) 0.49355(9) 0.0239(3) Uani 1 1 d .
H12A H 0.3068 0.4568 0.4888 0.036 Uiso 1 1 calc R
H12B H 0.3573 0.3408 0.5374 0.036 Uiso 1 1 calc R
H12C H 0.2014 0.3762 0.5087 0.036 Uiso 1 1 calc R
C13 C 0.48080(14) 0.51028(11) 0.11824(9) 0.0226(3) Uani 1 1 d .
H13A H 0.4609 0.5837 0.1059 0.034 Uiso 1 1 calc R
H13B H 0.5275 0.4941 0.0691 0.034 Uiso 1 1 calc R
H13C H 0.5402 0.4820 0.1670 0.034 Uiso 1 1 calc R
C14 C 0.18789(14) 0.52252(11) 0.05267(8) 0.0219(3) Uani 1 1 d .
H14A H 0.2278 0.5115 0.0001 0.033 Uiso 1 1 calc R
H14B H 0.1737 0.5949 0.0461 0.033 Uiso 1 1 calc R
H14C H 0.0995 0.4966 0.0656 0.033 Uiso 1 1 calc R
C15 C 0.55132(13) 0.23195(11) 0.16452(9) 0.0215(3) Uani 1 1 d .
H15A H 0.6001 0.2665 0.1127 0.032 Uiso 1 1 calc R
H15B H 0.5695 0.1590 0.1740 0.032 Uiso 1 1 calc R
H15C H 0.5833 0.2476 0.2125 0.032 Uiso 1 1 calc R
C16 C 0.30443(15) 0.25836(11) 0.05048(8) 0.0215(3) Uani 1 1 d .
H16A H 0.3241 0.1868 0.0544 0.032 Uiso 1 1 calc R
H16B H 0.3567 0.2975 0.0024 0.032 Uiso 1 1 calc R
H16C H 0.2059 0.2815 0.0424 0.032 Uiso 1 1 calc R
C17 C -0.11414(14) 0.17854(10) 0.34942(9) 0.0227(3) Uani 1 1 d .
H17A H -0.1161 0.1167 0.3346 0.034 Uiso 1 1 calc R
H17B H -0.2078 0.2143 0.3497 0.034 Uiso 1 1 calc R
H17C H -0.0760 0.1612 0.4056 0.034 Uiso 1 1 calc R
C18 C -0.07358(14) 0.29051(11) 0.15738(9) 0.0223(3) Uani 1 1 d .
H18A H -0.1681 0.3252 0.1561 0.033 Uiso 1 1 calc R
H18B H -0.0729 0.2267 0.1454 0.033 Uiso 1 1 calc R
H18C H -0.0167 0.3332 0.1146 0.033 Uiso 1 1 calc R
C19 C -0.07359(14) 0.40593(11) 0.41058(8) 0.0215(3) Uani 1 1 d .
H19A H -0.1679 0.3899 0.4184 0.032 Uiso 1 1 calc R
H19B H -0.0709 0.4685 0.4240 0.032 Uiso 1 1 calc R
H19C H -0.0130 0.3508 0.4481 0.032 Uiso 1 1 calc R
C20 C -0.14605(14) 0.52183(10) 0.22321(9) 0.0229(3) Uani 1 1 d .
H20A H -0.1589 0.5838 0.2394 0.034 Uiso 1 1 calc R
H20B H -0.2338 0.4954 0.2296 0.034 Uiso 1 1 calc R
H20C H -0.1131 0.5365 0.1642 0.034 Uiso 1 1 calc R
C21 C 0.18242(14) 0.73539(9) 0.15819(8) 0.0179(2) Uani 1 1 d .
C22 C 0.05070(15) 0.76473(10) 0.12091(9) 0.0219(3) Uani 1 1 d .
H22 H -0.0267 0.7381 0.1523 0.026 Uiso 1 1 calc R
C23 C 0.03263(16) 0.83264(11) 0.03807(9) 0.0277(3) Uani 1 1 d .
H23 H -0.0562 0.8516 0.0149 0.033 Uiso 1 1 calc R
C24 C 0.14692(17) 0.87206(11) -0.01001(9) 0.0293(3) Uani 1 1 d .
H24 H 0.1350 0.9178 -0.0653 0.035 Uiso 1 1 calc R
C25 C 0.27879(17) 0.84310(11) 0.02451(9) 0.0277(3) Uani 1 1 d .
H25 H 0.3560 0.8685 -0.0080 0.033 Uiso 1 1 calc R
C26 C 0.29616(15) 0.77588(10) 0.10798(9) 0.0225(3) Uani 1 1 d .
H26 H 0.3853 0.7576 0.1308 0.027 Uiso 1 1 calc R
C27 C 0.05317(16) 0.68370(11) 0.34004(9) 0.0258(3) Uani 1 1 d .
H27A H -0.0328 0.6747 0.3193 0.039 Uiso 1 1 calc R
H27B H 0.0503 0.7545 0.3370 0.039 Uiso 1 1 calc R
H27C H 0.0645 0.6410 0.3988 0.039 Uiso 1 1 calc R
C28 C 0.37284(16) 0.66430(11) 0.31219(10) 0.0284(3) Uani 1 1 d .
H28A H 0.3735 0.7361 0.3041 0.043 Uiso 1 1 calc R
H28B H 0.4510 0.6392 0.2808 0.043 Uiso 1 1 calc R
H28C H 0.3798 0.6268 0.3724 0.043 Uiso 1 1 calc R

loop_
_atom_site_aniso_label
_atom_site_aniso_U_11
_atom_site_aniso_U_22
_atom_site_aniso_U_33
_atom_site_aniso_U_23
_atom_site_aniso_U_13
_atom_site_aniso_U_12
Si1 0.01788(17) 0.01279(15) 0.01599(16) -0.00517(13) -0.00127(12) -0.00242(12)
Si2 0.01151(15) 0.01208(15) 0.01218(15) -0.00406(12) -0.00014(11) -0.00175(11)
Si3 0.01250(15) 0.01385(15) 0.01262(15) -0.00312(12) -0.00184(12) -0.00161(12)
Si4 0.01210(15) 0.01497(16) 0.01427(15) -0.00579(12) -0.00199(12) -0.00152(12)
Si5 0.01169(15) 0.01211(15) 0.01280(15) -0.00453(12) -0.00019(11) -0.00177(12)
Si6 0.01411(15) 0.01360(15) 0.01236(15) -0.00397(12) 0.00120(12) -0.00321(12)
Si7 0.01367(15) 0.01464(16) 0.01317(15) -0.00576(12) 0.00211(12) -0.00296(12)
Si8 0.01038(15) 0.01434(15) 0.01462(15) -0.00443(12) -0.00100(12) -0.00252(12)
Si9 0.01038(15) 0.01477(16) 0.01537(16) -0.00543(12) -0.00030(12) -0.00073(12)
Si10 0.01986(17) 0.01289(16) 0.01756(16) -0.00618(13) -0.00162(13) -0.00207(13)
C1 0.0230(6) 0.0134(6) 0.0217(6) -0.0079(5) 0.0005(5) -0.0013(5)
C2 0.0284(8) 0.0397(9) 0.0267(7) -0.0161(7) -0.0041(6) 0.0081(6)
C3 0.0292(9) 0.0635(12) 0.0421(10) -0.0243(9) -0.0097(7) 0.0176(8)
C4 0.0303(8) 0.0441(10) 0.0433(10) -0.0187(8) 0.0078(7) 0.0081(7)
C5 0.0394(9) 0.0272(7) 0.0252(7) -0.0104(6) 0.0083(6) -0.0015(6)
C6 0.0303(7) 0.0180(6) 0.0223(7) -0.0067(5) 0.0004(5) -0.0028(5)
C7 0.0266(7) 0.0217(6) 0.0277(7) -0.0112(6) -0.0069(6) -0.0030(5)
C8 0.0297(7) 0.0190(6) 0.0214(6) -0.0037(5) 0.0016(5) -0.0064(5)
C9 0.0175(6) 0.0184(6) 0.0254(7) -0.0028(5) -0.0059(5) 0.0003(5)
C10 0.0225(6) 0.0242(7) 0.0158(6) -0.0041(5) 0.0015(5) -0.0061(5)
C11 0.0141(6) 0.0212(6) 0.0328(7) -0.0079(6) -0.0032(5) -0.0031(5)
C12 0.0283(7) 0.0282(7) 0.0179(6) -0.0116(5) -0.0023(5) -0.0018(6)
C13 0.0214(6) 0.0245(7) 0.0242(7) -0.0093(5) 0.0072(5) -0.0100(5)
C14 0.0252(7) 0.0228(6) 0.0158(6) -0.0043(5) -0.0036(5) 0.0002(5)
C15 0.0162(6) 0.0229(6) 0.0250(7) -0.0081(5) 0.0043(5) -0.0019(5)
C16 0.0282(7) 0.0234(6) 0.0161(6) -0.0093(5) 0.0024(5) -0.0076(5)
C17 0.0166(6) 0.0216(6) 0.0291(7) -0.0059(5) 0.0046(5) -0.0071(5)
C18 0.0218(7) 0.0252(7) 0.0216(6) -0.0085(5) -0.0076(5) -0.0019(5)
C19 0.0183(6) 0.0273(7) 0.0212(6) -0.0116(5) 0.0052(5) -0.0044(5)
C20 0.0159(6) 0.0201(6) 0.0304(7) -0.0047(5) -0.0061(5) 0.0009(5)
C21 0.0241(6) 0.0115(5) 0.0199(6) -0.0076(5) 0.0001(5) -0.0021(5)
C22 0.0243(7) 0.0192(6) 0.0225(6) -0.0071(5) 0.0001(5) -0.0028(5)
C23 0.0327(8) 0.0252(7) 0.0254(7) -0.0076(6) -0.0088(6) -0.0006(6)
C24 0.0470(9) 0.0228(7) 0.0176(6) -0.0043(5) -0.0031(6) -0.0067(6)
C25 0.0374(8) 0.0243(7) 0.0238(7) -0.0093(6) 0.0070(6) -0.0117(6)
C26 0.0242(7) 0.0187(6) 0.0260(7) -0.0089(5) 0.0012(5) -0.0042(5)
C27 0.0332(8) 0.0230(7) 0.0231(7) -0.0119(6) 0.0039(6) -0.0015(6)
C28 0.0329(8) 0.0193(7) 0.0357(8) -0.0090(6) -0.0116(6) -0.0056(6)

loop_
_atom_type_symbol
_atom_type_description
_atom_type_scat_dispersion_real
_atom_type_scat_dispersion_imag
_atom_type_scat_source
C C 0.0033 0.0016 'International Tables Vol C Tables 4.2.6.8 and 6.1.1.4'
H H 0.0000 0.0000 'International Tables Vol C Tables 4.2.6.8 and 6.1.1.4'
Si Si 0.0817 0.0704 'International Tables Vol C Tables 4.2.6.8 and 6.1.1.4'

loop_
_geom_angle_atom_site_label_1
_geom_angle_atom_site_label_2
_geom_angle_atom_site_label_3
_geom_angle
C7 Si1 C8 108.90(7)
C7 Si1 C1 108.40(7)
C8 Si1 C1 108.78(7)
C7 Si1 Si2 110.03(5)
C8 Si1 Si2 110.82(5)
C1 Si1 Si2 109.86(5)
Si3 Si2 Si8 107.61(3)
Si3 Si2 Si7 108.18(3)
Si8 Si2 Si7 108.03(3)
Si3 Si2 Si1 111.14(3)
Si8 Si2 Si1 110.00(3)
Si7 Si2 Si1 111.73(3)
C9 Si3 C10 108.62(7)
C9 Si3 Si2 109.98(5)
C10 Si3 Si2 111.21(5)
C9 Si3 Si4 107.02(5)
C10 Si3 Si4 109.24(5)
Si2 Si3 Si4 110.66(3)
C12 Si4 C11 106.08(7)
C12 Si4 Si5 112.69(5)
C11 Si4 Si5 111.05(5)
C12 Si4 Si3 109.85(5)
C11 Si4 Si3 107.67(5)
Si5 Si4 Si3 109.34(3)
Si4 Si5 Si9 106.65(3)
Si4 Si5 Si6 108.23(3)
Si9 Si5 Si6 109.04(3)
Si4 Si5 Si10 110.35(3)
Si9 Si5 Si10 112.37(3)
Si6 Si5 Si10 110.06(3)
C14 Si6 C13 108.37(7)
C14 Si6 Si5 109.87(5)
C13 Si6 Si5 109.37(5)
C14 Si6 Si7 109.27(5)
C13 Si6 Si7 109.26(5)
Si5 Si6 Si7 110.67(3)
C15 Si7 C16 107.45(7)
C15 Si7 Si2 110.51(5)
C16 Si7 Si2 111.04(5)
C15 Si7 Si6 109.19(5)
C16 Si7 Si6 109.57(5)
Si2 Si7 Si6 109.05(3)
C18 Si8 C17 108.22(7)
C18 Si8 Si2 110.97(5)
C17 Si8 Si2 109.85(5)
C18 Si8 Si9 107.88(5)
C17 Si8 Si9 109.88(5)
Si2 Si8 Si9 110.00(3)
C19 Si9 C20 107.90(7)
C19 Si9 Si5 109.34(5)
C20 Si9 Si5 111.78(5)
C19 Si9 Si8 108.75(5)
C20 Si9 Si8 109.64(5)
Si5 Si9 Si8 109.38(2)
C28 Si10 C27 109.35(7)
C28 Si10 C21 108.19(7)
C27 Si10 C21 108.02(7)
C28 Si10 Si5 110.59(5)
C27 Si10 Si5 110.50(5)
C21 Si10 Si5 110.12(4)
C6 C1 C2 116.55(13)
C6 C1 Si1 121.08(10)
C2 C1 Si1 122.35(11)
C3 C2 C1 121.75(15)
C3 C2 H2 119.1
C1 C2 H2 119.1
C4 C3 C2 120.15(16)
C4 C3 H3 119.9
C2 C3 H3 119.9
C5 C4 C3 119.51(15)
C5 C4 H4 120.2
C3 C4 H4 120.2
C4 C5 C6 120.15(14)
C4 C5 H5 119.9
C6 C5 H5 119.9
C5 C6 C1 121.86(14)
C5 C6 H6 119.1
C1 C6 H6 119.1
Si1 C7 H7A 109.5
Si1 C7 H7B 109.5
H7A C7 H7B 109.5
Si1 C7 H7C 109.5
H7A C7 H7C 109.5
H7B C7 H7C 109.5
Si1 C8 H8A 109.5
Si1 C8 H8B 109.5
H8A C8 H8B 109.5
Si1 C8 H8C 109.5
H8A C8 H8C 109.5
H8B C8 H8C 109.5
Si3 C9 H9A 109.5
Si3 C9 H9B 109.5
H9A C9 H9B 109.5
Si3 C9 H9C 109.5
H9A C9 H9C 109.5
H9B C9 H9C 109.5
Si3 C10 H10A 109.5
Si3 C10 H10B 109.5
H10A C10 H10B 109.5
Si3 C10 H10C 109.5
H10A C10 H10C 109.5
H10B C10 H10C 109.5
Si4 C11 H11A 109.5
Si4 C11 H11B 109.5
H11A C11 H11B 109.5
Si4 C11 H11C 109.5
H11A C11 H11C 109.5
H11B C11 H11C 109.5
Si4 C12 H12A 109.5
Si4 C12 H12B 109.5
H12A C12 H12B 109.5
Si4 C12 H12C 109.5
H12A C12 H12C 109.5
H12B C12 H12C 109.5
Si6 C13 H13A 109.5
Si6 C13 H13B 109.5
H13A C13 H13B 109.5
Si6 C13 H13C 109.5
H13A C13 H13C 109.5
H13B C13 H13C 109.5
Si6 C14 H14A 109.5
Si6 C14 H14B 109.5
H14A C14 H14B 109.5
Si6 C14 H14C 109.5
H14A C14 H14C 109.5
H14B C14 H14C 109.5
Si7 C15 H15A 109.5
Si7 C15 H15B 109.5
H15A C15 H15B 109.5
Si7 C15 H15C 109.5
H15A C15 H15C 109.5
H15B C15 H15C 109.5
Si7 C16 H16A 109.5
Si7 C16 H16B 109.5
H16A C16 H16B 109.5
Si7 C16 H16C 109.5
H16A C16 H16C 109.5
H16B C16 H16C 109.5
Si8 C17 H17A 109.5
Si8 C17 H17B 109.5
H17A C17 H17B 109.5
Si8 C17 H17C 109.5
H17A C17 H17C 109.5
H17B C17 H17C 109.5
Si8 C18 H18A 109.5
Si8 C18 H18B 109.5
H18A C18 H18B 109.5
Si8 C18 H18C 109.5
H18A C18 H18C 109.5
H18B C18 H18C 109.5
Si9 C19 H19A 109.5
Si9 C19 H19B 109.5
H19A C19 H19B 109.5
Si9 C19 H19C 109.5
H19A C19 H19C 109.5
H19B C19 H19C 109.5
Si9 C20 H20A 109.5
Si9 C20 H20B 109.5
H20A C20 H20B 109.5
Si9 C20 H20C 109.5
H20A C20 H20C 109.5
H20B C20 H20C 109.5
C22 C21 C26 117.18(12)
C22 C21 Si10 121.28(10)
C26 C21 Si10 121.54(10)
C23 C22 C21 121.62(13)
C23 C22 H22 119.2
C21 C22 H22 119.2
C24 C23 C22 119.99(14)
C24 C23 H23 120.0
C22 C23 H23 120.0
C25 C24 C23 119.73(14)
C25 C24 H24 120.1
C23 C24 H24 120.1
C24 C25 C26 120.08(14)
C24 C25 H25 120.0
C26 C25 H25 120.0
C25 C26 C21 121.40(13)
C25 C26 H26 119.3
C21 C26 H26 119.3
Si10 C27 H27A 109.5
Si10 C27 H27B 109.5
H27A C27 H27B 109.5
Si10 C27 H27C 109.5
H27A C27 H27C 109.5
H27B C27 H27C 109.5
Si10 C28 H28A 109.5
Si10 C28 H28B 109.5
H28A C28 H28B 109.5
Si10 C28 H28C 109.5
H28A C28 H28C 109.5
H28B C28 H28C 109.5

loop_
_geom_bond_atom_site_label_1
_geom_bond_atom_site_label_2
_geom_bond_distance
Si1 C7 1.8766(15)
Si1 C8 1.8784(15)
Si1 C1 1.8859(15)
Si1 Si2 2.3560(8)
Si2 Si3 2.3460(7)
Si2 Si8 2.3469(10)
Si2 Si7 2.3472(8)
Si3 C9 1.8873(15)
Si3 C10 1.8902(14)
Si3 Si4 2.3570(8)
Si4 C12 1.8890(14)
Si4 C11 1.8891(15)
Si4 Si5 2.3464(9)
Si5 Si9 2.3469(10)
Si5 Si6 2.3493(7)
Si5 Si10 2.3527(8)
Si6 C14 1.8842(14)
Si6 C13 1.8919(15)
Si6 Si7 2.3643(9)
Si7 C15 1.8863(15)
Si7 C16 1.8908(14)
Si8 C18 1.8847(14)
Si8 C17 1.8887(14)
Si8 Si9 2.3592(8)
Si9 C19 1.8860(14)
Si9 C20 1.8922(15)
Si10 C28 1.8781(16)
Si10 C27 1.8797(15)
Si10 C21 1.8816(14)
C1 C6 1.3967(19)
C1 C2 1.397(2)
C2 C3 1.391(2)
C2 H2 0.9300
C3 C4 1.379(3)
C3 H3 0.9300
C4 C5 1.377(2)
C4 H4 0.9300
C5 C6 1.390(2)
C5 H5 0.9300
C6 H6 0.9300
C7 H7A 0.9600
C7 H7B 0.9600
C7 H7C 0.9600
C8 H8A 0.9600
C8 H8B 0.9600
C8 H8C 0.9600
C9 H9A 0.9600
C9 H9B 0.9600
C9 H9C 0.9600
C10 H10A 0.9600
C10 H10B 0.9600
C10 H10C 0.9600
C11 H11A 0.9600
C11 H11B 0.9600
C11 H11C 0.9600
C12 H12A 0.9600
C12 H12B 0.9600
C12 H12C 0.9600
C13 H13A 0.9600
C13 H13B 0.9600
C13 H13C 0.9600
C14 H14A 0.9600
C14 H14B 0.9600
C14 H14C 0.9600
C15 H15A 0.9600
C15 H15B 0.9600
C15 H15C 0.9600
C16 H16A 0.9600
C16 H16B 0.9600
C16 H16C 0.9600
C17 H17A 0.9600
C17 H17B 0.9600
C17 H17C 0.9600
C18 H18A 0.9600
C18 H18B 0.9600
C18 H18C 0.9600
C19 H19A 0.9600
C19 H19B 0.9600
C19 H19C 0.9600
C20 H20A 0.9600
C20 H20B 0.9600
C20 H20C 0.9600
C21 C22 1.3985(19)
C21 C26 1.3987(19)
C22 C23 1.390(2)
C22 H22 0.9300
C23 C24 1.384(2)
C23 H23 0.9300
C24 C25 1.382(2)
C24 H24 0.9300
C25 C26 1.394(2)
C25 H25 0.9300
C26 H26 0.9300
C27 H27A 0.9600
C27 H27B 0.9600
C27 H27C 0.9600
C28 H28A 0.9600
C28 H28B 0.9600
C28 H28C 0.9600

loop_
_geom_torsion_atom_site_label_1
_geom_torsion_atom_site_label_2
_geom_torsion_atom_site_label_3
_geom_torsion_atom_site_label_4
_geom_torsion
C7 Si1 Si2 Si3 158.08(5)
C8 Si1 Si2 Si3 37.58(6)
C1 Si1 Si2 Si3 -82.65(5)
C7 Si1 Si2 Si8 39.00(6)
C8 Si1 Si2 Si8 -81.49(6)
C1 Si1 Si2 Si8 158.27(5)
C7 Si1 Si2 Si7 -80.98(6)
C8 Si1 Si2 Si7 158.53(5)
C1 Si1 Si2 Si7 38.30(5)
Si8 Si2 Si3 C9 174.91(5)
Si7 Si2 Si3 C9 -68.60(6)
Si1 Si2 Si3 C9 54.41(5)
Si8 Si2 Si3 C10 54.55(6)
Si7 Si2 Si3 C10 171.04(5)
Si1 Si2 Si3 C10 -65.95(5)
Si8 Si2 Si3 Si4 -67.06(3)
Si7 Si2 Si3 Si4 49.43(3)
Si1 Si2 Si3 Si4 172.442(17)
C9 Si3 Si4 C12 -100.39(7)
C10 Si3 Si4 C12 17.03(7)
Si2 Si3 Si4 C12 139.78(5)
C9 Si3 Si4 C11 14.70(7)
C10 Si3 Si4 C11 132.12(7)
Si2 Si3 Si4 C11 -105.12(6)
C9 Si3 Si4 Si5 135.45(5)
C10 Si3 Si4 Si5 -107.13(5)
Si2 Si3 Si4 Si5 15.63(2)
C12 Si4 Si5 Si9 -72.16(6)
C11 Si4 Si5 Si9 168.99(5)
Si3 Si4 Si5 Si9 50.32(3)
C12 Si4 Si5 Si6 170.65(5)
C11 Si4 Si5 Si6 51.80(5)
Si3 Si4 Si5 Si6 -66.88(3)
C12 Si4 Si5 Si10 50.16(6)
C11 Si4 Si5 Si10 -68.69(5)
Si3 Si4 Si5 Si10 172.635(17)
Si4 Si5 Si6 C14 169.64(5)
Si9 Si5 Si6 C14 53.99(6)
Si10 Si5 Si6 C14 -69.70(6)
Si4 Si5 Si6 C13 -71.53(6)
Si9 Si5 Si6 C13 172.82(5)
Si10 Si5 Si6 C13 49.14(5)
Si4 Si5 Si6 Si7 48.88(3)
Si9 Si5 Si6 Si7 -66.76(3)
Si10 Si5 Si6 Si7 169.551(18)
Si3 Si2 Si7 C15 52.75(5)
Si8 Si2 Si7 C15 168.97(5)
Si1 Si2 Si7 C15 -69.90(5)
Si3 Si2 Si7 C16 171.89(5)
Si8 Si2 Si7 C16 -71.89(6)
Si1 Si2 Si7 C16 49.24(5)
Si3 Si2 Si7 Si6 -67.27(3)
Si8 Si2 Si7 Si6 48.94(3)
Si1 Si2 Si7 Si6 170.073(17)
C14 Si6 Si7 C15 134.02(7)
C13 Si6 Si7 C15 15.61(7)
Si5 Si6 Si7 C15 -104.87(5)
C14 Si6 Si7 C16 16.59(7)
C13 Si6 Si7 C16 -101.82(7)
Si5 Si6 Si7 C16 137.70(5)
C14 Si6 Si7 Si2 -105.14(6)
C13 Si6 Si7 Si2 136.45(5)
Si5 Si6 Si7 Si2 15.97(2)
Si3 Si2 Si8 C18 166.07(5)
Si7 Si2 Si8 C18 49.48(5)
Si1 Si2 Si8 C18 -72.72(5)
Si3 Si2 Si8 C17 -74.31(5)
Si7 Si2 Si8 C17 169.10(5)
Si1 Si2 Si8 C17 46.90(5)
Si3 Si2 Si8 Si9 46.77(3)
Si7 Si2 Si8 Si9 -69.82(3)
Si1 Si2 Si8 Si9 167.978(18)
Si4 Si5 Si9 C19 48.41(5)
Si6 Si5 Si9 C19 165.06(5)
Si10 Si5 Si9 C19 -72.63(5)
Si4 Si5 Si9 C20 167.81(5)
Si6 Si5 Si9 C20 -75.53(6)
Si10 Si5 Si9 C20 46.77(6)
Si4 Si5 Si9 Si8 -70.57(3)
Si6 Si5 Si9 Si8 46.08(3)
Si10 Si5 Si9 Si8 168.389(18)
C18 Si8 Si9 C19 138.36(7)
C17 Si8 Si9 C19 20.58(7)
Si2 Si8 Si9 C19 -100.47(5)
C18 Si8 Si9 C20 20.60(7)
C17 Si8 Si9 C20 -97.18(7)
Si2 Si8 Si9 C20 141.77(5)
C18 Si8 Si9 Si5 -102.30(5)
C17 Si8 Si9 Si5 139.92(5)
Si2 Si8 Si9 Si5 18.87(2)
Si4 Si5 Si10 C28 31.27(6)
Si9 Si5 Si10 C28 150.16(6)
Si6 Si5 Si10 C28 -88.12(6)
Si4 Si5 Si10 C27 -89.95(6)
Si9 Si5 Si10 C27 28.94(6)
Si6 Si5 Si10 C27 150.66(5)
Si4 Si5 Si10 C21 150.79(5)
Si9 Si5 Si10 C21 -90.32(5)
Si6 Si5 Si10 C21 31.41(5)
C7 Si1 C1 C6 25.34(13)
C8 Si1 C1 C6 143.61(11)
Si2 Si1 C1 C6 -94.92(11)
C7 Si1 C1 C2 -155.82(12)
C8 Si1 C1 C2 -37.54(14)
Si2 Si1 C1 C2 83.92(13)
C6 C1 C2 C3 1.7(2)
Si1 C1 C2 C3 -177.24(14)
C1 C2 C3 C4 -1.1(3)
C2 C3 C4 C5 -0.3(3)
C3 C4 C5 C6 1.1(3)
C4 C5 C6 C1 -0.4(2)
C2 C1 C6 C5 -0.9(2)
Si1 C1 C6 C5 178.01(11)
C28 Si10 C21 C22 -159.00(11)
C27 Si10 C21 C22 -40.73(12)
Si5 Si10 C21 C22 80.03(11)
C28 Si10 C21 C26 20.35(12)
C27 Si10 C21 C26 138.62(11)
Si5 Si10 C21 C26 -100.62(10)
C26 C21 C22 C23 -1.11(19)
Si10 C21 C22 C23 178.26(10)
C21 C22 C23 C24 0.7(2)
C22 C23 C24 C25 0.4(2)
C23 C24 C25 C26 -1.1(2)
C24 C25 C26 C21 0.7(2)
C22 C21 C26 C25 0.36(19)
Si10 C21 C26 C25 -179.01(10)
